data_4343307
loop_
_publ_author_name
'Chen, Kelly'
'Shearer, Jason'
'Catalano, Vincent J.'

_publ_section_title
;
 Subtle Modulation of Cu4X4L2 Phosphine Cluster Cores Leads to Changes in
 Luminescence.
;
_journal_issue 13
_journal_name_full 'Inorganic chemistry'
_journal_page_first 6245
_journal_page_last 6256
_journal_paper_doi 10.1021/acs.inorgchem.5b00443
_journal_volume 54
_journal_year 2015
_chemical_formula_sum 'C34 H28 Br4 Cu4 N2 P2'
_chemical_formula_weight 1100.32
_chemical_name_systematic
; 
 ? 
;
_space_group_crystal_system monoclinic
_space_group_IT_number 14
_space_group_name_Hall '-P 2yn'
_space_group_name_H-M_alt 'P 1 21/n 1'
_symmetry_space_group_name_Hall '-P 2yn'
_symmetry_space_group_name_H-M 'P 1 21/n 1'
_atom_sites_solution_hydrogens geom
_audit_creation_method SHELXL-2013
_cell_angle_alpha 90
_cell_angle_beta 90.3793(9)
_cell_angle_gamma 90
_cell_formula_units_Z 2
_cell_length_a 11.8730(6)
_cell_length_b 11.6662(6)
_cell_length_c 13.3924(7)
_cell_measurement_reflns_used 5309
_cell_measurement_temperature 100(2)
_cell_measurement_theta_max 26.22
_cell_measurement_theta_min 2.28
_cell_volume 1854.98(17)
_computing_cell_refinement 'Bruker SAINT'
_computing_data_collection 'Bruker APEX2'
_computing_data_reduction 'Bruker SAINT'
_computing_molecular_graphics 'Bruker SHELXTL'
_computing_publication_material 'Bruker SHELXTL'
_computing_structure_refinement 'SHELXL-2013 (Sheldrick, 2013)'
_computing_structure_solution 'SHELXS-97 (Sheldrick 2008)'
_diffrn_ambient_temperature 100(2)
_diffrn_measured_fraction_theta_full 1.000
_diffrn_measured_fraction_theta_max 1.000
_diffrn_measurement_device_type 'Bruker APEX-II CCD'
_diffrn_measurement_method '\f and \w scans'
_diffrn_radiation_type MoK\a
_diffrn_radiation_wavelength 0.71073
_diffrn_reflns_av_R_equivalents 0.0660
_diffrn_reflns_av_unetI/netI 0.0336
_diffrn_reflns_laue_measured_fraction_full 1.000
_diffrn_reflns_laue_measured_fraction_max 1.000
_diffrn_reflns_limit_h_max 14
_diffrn_reflns_limit_h_min -14
_diffrn_reflns_limit_k_max 14
_diffrn_reflns_limit_k_min -14
_diffrn_reflns_limit_l_max 16
_diffrn_reflns_limit_l_min -16
_diffrn_reflns_number 31896
_diffrn_reflns_point_group_measured_fraction_full 1.000
_diffrn_reflns_point_group_measured_fraction_max 1.000
_diffrn_reflns_theta_full 25.242
_diffrn_reflns_theta_max 25.499
_diffrn_reflns_theta_min 2.285
_exptl_absorpt_coefficient_mu 6.683
_exptl_absorpt_correction_T_max 1.0000
_exptl_absorpt_correction_T_min 0.7273
_exptl_absorpt_correction_type multi-scan
_exptl_crystal_colour colourless
_exptl_crystal_density_diffrn 1.970
_exptl_crystal_description Block
_exptl_crystal_F_000 1064
_exptl_crystal_size_max 0.256
_exptl_crystal_size_mid 0.166
_exptl_crystal_size_min 0.106
_exptl_transmission_factor_max 1.0000
_exptl_transmission_factor_min 0.7273
_refine_diff_density_max 1.890
_refine_diff_density_min -0.872
_refine_diff_density_rms 0.116
_refine_ls_extinction_method none
_refine_ls_goodness_of_fit_ref 1.000
_refine_ls_hydrogen_treatment constr
_refine_ls_matrix_type full
_refine_ls_number_parameters 208
_refine_ls_number_reflns 3452
_refine_ls_number_restraints 0
_refine_ls_restrained_S_all 1.000
_refine_ls_R_factor_all 0.0436
_refine_ls_R_factor_gt 0.0329
_refine_ls_shift/su_max 0.000
_refine_ls_shift/su_mean 0.000
_refine_ls_structure_factor_coef Fsqd
_refine_ls_weighting_details 'w=1/[\s^2^(Fo^2^)+(0.0330P)^2^+7.3353P] where P=(Fo^2^+2Fc^2^)/3'
_refine_ls_weighting_scheme calc
_refine_ls_wR_factor_gt 0.0764
_refine_ls_wR_factor_ref 0.0799
_reflns_Friedel_coverage 0.000
_reflns_number_gt 2916
_reflns_number_total 3452
_reflns_threshold_expression 'I > 2\s(I)'
_cod_data_source_file ic5b00443_si_002.cif
_cod_data_source_block kc134_0m
_cod_depositor_comments 'Adding full bibliography for 4343305--4343312.cif.'
_cod_database_code 4343307
_shelx_space_group_comment
; 
The symmetry employed for this shelxl refinement is uniquely defined 
by the following loop, which should always be used as a source of 
symmetry information in preference to the above space-group names. 
They are only intended as comments. 
;
_shelx_estimated_absorpt_t_min 0.280
_shelx_estimated_absorpt_t_max 0.538
_shelxl_version_number 2013-4

loop_
_space_group_symop_operation_xyz
'x, y, z'
'-x+1/2, y+1/2, -z+1/2'
'-x, -y, -z'
'x-1/2, -y-1/2, z-1/2'

loop_
_atom_site_label
_atom_site_type_symbol
_atom_site_fract_x
_atom_site_fract_y
_atom_site_fract_z
_atom_site_U_iso_or_equiv
_atom_site_adp_type
_atom_site_occupancy
_atom_site_site_symmetry_order
_atom_site_calc_flag
_atom_site_refinement_flags_posn
_atom_site_refinement_flags_adp
Cu1 Cu 0.11541(5) 0.08557(5) 0.49713(4) 0.02133(15) Uani 1 1 d . .
Cu2 Cu 0.07180(5) -0.09774(5) 0.38780(4) 0.02714(16) Uani 1 1 d . .
Br1 Br 0.21821(4) 0.04621(4) 0.34408(3) 0.02340(13) Uani 1 1 d . .
Br2 Br -0.08936(4) 0.11955(4) 0.43471(3) 0.01886(12) Uani 1 1 d . .
P1 P 0.17551(9) 0.21181(10) 0.60647(8) 0.0140(2) Uani 1 1 d . .
N1 N -0.0003(3) 0.1703(3) 0.7287(3) 0.0224(9) Uani 1 1 d . .
C1 C 0.3253(3) 0.2023(4) 0.6354(3) 0.0161(9) Uani 1 1 d . .
C2 C 0.3784(4) 0.0965(4) 0.6214(3) 0.0227(10) Uani 1 1 d . .
H2 H 0.3360 0.0324 0.5990 0.027 Uiso 1 1 calc R U
C3 C 0.4925(4) 0.0852(5) 0.6402(4) 0.0308(12) Uani 1 1 d . .
H3 H 0.5283 0.0134 0.6301 0.037 Uiso 1 1 calc R U
C4 C 0.5551(4) 0.1782(5) 0.6736(3) 0.0274(11) Uani 1 1 d . .
H4 H 0.6333 0.1698 0.6872 0.033 Uiso 1 1 calc R U
C5 C 0.5036(4) 0.2824(5) 0.6870(3) 0.0255(11) Uani 1 1 d . .
H5 H 0.5467 0.3462 0.7093 0.031 Uiso 1 1 calc R U
C6 C 0.3891(4) 0.2956(4) 0.6683(3) 0.0214(10) Uani 1 1 d . .
H6 H 0.3542 0.3681 0.6779 0.026 Uiso 1 1 calc R U
C7 C 0.1581(3) 0.3582(4) 0.5638(3) 0.0159(9) Uani 1 1 d . .
C8 C 0.1755(4) 0.3772(4) 0.4619(3) 0.0222(10) Uani 1 1 d . .
H8 H 0.1916 0.3146 0.4190 0.027 Uiso 1 1 calc R U
C9 C 0.1692(4) 0.4875(4) 0.4236(4) 0.0283(11) Uani 1 1 d . .
H9 H 0.1830 0.5003 0.3547 0.034 Uiso 1 1 calc R U
C10 C 0.1431(4) 0.5786(4) 0.4847(4) 0.0280(11) Uani 1 1 d . .
H10 H 0.1392 0.6540 0.4582 0.034 Uiso 1 1 calc R U
C11 C 0.1226(4) 0.5596(4) 0.5852(4) 0.0276(11) Uani 1 1 d . .
H11 H 0.1026 0.6222 0.6269 0.033 Uiso 1 1 calc R U
C12 C 0.1310(4) 0.4511(4) 0.6252(3) 0.0225(10) Uani 1 1 d . .
H12 H 0.1184 0.4393 0.6944 0.027 Uiso 1 1 calc R U
C13 C 0.1071(4) 0.2107(4) 0.7289(3) 0.0166(9) Uani 1 1 d . .
C14 C 0.1584(4) 0.2488(4) 0.8159(3) 0.0249(11) Uani 1 1 d . .
H14 H 0.2341 0.2749 0.8149 0.030 Uiso 1 1 calc R U
C15 C 0.0990(4) 0.2487(5) 0.9043(4) 0.0311(12) Uani 1 1 d . .
H15 H 0.1331 0.2752 0.9644 0.037 Uiso 1 1 calc R U
C16 C -0.0095(5) 0.2101(6) 0.9037(4) 0.0396(14) Uani 1 1 d . .
H16 H -0.0524 0.2101 0.9633 0.048 Uiso 1 1 calc R U
C17 C -0.0563(4) 0.1707(5) 0.8150(4) 0.0363(14) Uani 1 1 d . .
H17 H -0.1314 0.1427 0.8156 0.044 Uiso 1 1 calc R U

loop_
_atom_site_aniso_label
_atom_site_aniso_U_11
_atom_site_aniso_U_22
_atom_site_aniso_U_33
_atom_site_aniso_U_23
_atom_site_aniso_U_13
_atom_site_aniso_U_12
Cu1 0.0233(3) 0.0224(3) 0.0183(3) -0.0077(2) 0.0013(2) -0.0043(2)
Cu2 0.0207(3) 0.0370(4) 0.0238(3) -0.0092(3) -0.0014(2) -0.0036(3)
Br1 0.0176(2) 0.0320(3) 0.0206(2) -0.00430(19) 0.00154(18) 0.00174(19)
Br2 0.0188(2) 0.0167(2) 0.0209(2) 0.00269(17) -0.00640(17) 0.00296(18)
P1 0.0123(5) 0.0174(6) 0.0122(5) -0.0033(4) -0.0006(4) 0.0003(4)
N1 0.021(2) 0.030(2) 0.017(2) -0.0074(17) 0.0013(16) -0.0055(17)
C1 0.012(2) 0.028(3) 0.0074(19) 0.0012(17) 0.0026(16) 0.0013(18)
C2 0.023(2) 0.022(3) 0.023(2) 0.0044(19) 0.002(2) 0.001(2)
C3 0.020(3) 0.040(3) 0.033(3) 0.013(2) 0.005(2) 0.013(2)
C4 0.012(2) 0.049(3) 0.021(2) 0.007(2) 0.0005(19) 0.003(2)
C5 0.016(2) 0.044(3) 0.016(2) -0.004(2) 0.0001(19) -0.008(2)
C6 0.018(2) 0.030(3) 0.016(2) -0.0055(19) 0.0022(18) -0.001(2)
C7 0.010(2) 0.019(2) 0.019(2) -0.0033(18) -0.0025(17) -0.0003(17)
C8 0.022(2) 0.021(2) 0.024(2) -0.0032(19) 0.002(2) 0.0054(19)
C9 0.033(3) 0.028(3) 0.024(3) 0.006(2) 0.005(2) 0.008(2)
C10 0.029(3) 0.021(3) 0.034(3) 0.006(2) 0.001(2) 0.003(2)
C11 0.028(3) 0.018(3) 0.037(3) -0.008(2) 0.001(2) 0.001(2)
C12 0.025(2) 0.025(3) 0.018(2) -0.0040(19) 0.0007(19) -0.002(2)
C13 0.013(2) 0.021(2) 0.016(2) -0.0042(18) 0.0004(17) 0.0006(18)
C14 0.016(2) 0.038(3) 0.020(2) -0.002(2) -0.0008(19) -0.003(2)
C15 0.026(3) 0.051(3) 0.016(2) -0.008(2) -0.001(2) -0.001(2)
C16 0.028(3) 0.073(4) 0.018(3) -0.011(3) 0.007(2) -0.009(3)
C17 0.021(3) 0.064(4) 0.023(3) -0.009(3) 0.006(2) -0.012(3)

loop_
_atom_type_symbol
_atom_type_description
_atom_type_scat_dispersion_real
_atom_type_scat_dispersion_imag
_atom_type_scat_source
C C 0.0033 0.0016 'International Tables Vol C Tables 4.2.6.8 and 6.1.1.4'
H H 0.0000 0.0000 'International Tables Vol C Tables 4.2.6.8 and 6.1.1.4'
N N 0.0061 0.0033 'International Tables Vol C Tables 4.2.6.8 and 6.1.1.4'
P P 0.1023 0.0942 'International Tables Vol C Tables 4.2.6.8 and 6.1.1.4'
Cu Cu 0.3201 1.2651 'International Tables Vol C Tables 4.2.6.8 and 6.1.1.4'
Br Br -0.2901 2.4595 'International Tables Vol C Tables 4.2.6.8 and 6.1.1.4'

loop_
_geom_angle_atom_site_label_1
_geom_angle_atom_site_label_2
_geom_angle_atom_site_label_3
_geom_angle
_geom_angle_site_symmetry_1
_geom_angle_site_symmetry_3
P1 Cu1 Br1 121.72(4) . .
P1 Cu1 Br2 115.20(4) . 3_556
Br1 Cu1 Br2 100.65(3) . 3_556
P1 Cu1 Br2 114.35(4) . .
Br1 Cu1 Br2 103.37(2) . .
Br2 Cu1 Br2 98.12(2) 3_556 .
P1 Cu1 Cu2 167.36(4) . .
Br1 Cu1 Cu2 58.56(2) . .
Br2 Cu1 Cu2 54.67(2) 3_556 .
Br2 Cu1 Cu2 76.43(2) . .
P1 Cu1 Cu2 81.37(4) . 3_556
Br1 Cu1 Cu2 154.61(3) . 3_556
Br2 Cu1 Cu2 75.37(2) 3_556 3_556
Br2 Cu1 Cu2 53.61(2) . 3_556
Cu2 Cu1 Cu2 101.46(2) . 3_556
N1 Cu2 Br2 140.93(12) 3_556 3_556
N1 Cu2 Br1 113.75(12) 3_556 .
Br2 Cu2 Br1 104.38(3) 3_556 .
N1 Cu2 Cu1 150.69(13) 3_556 .
Br2 Cu2 Cu1 61.38(2) 3_556 .
Br1 Cu2 Cu1 56.60(2) . .
N1 Cu2 Cu1 97.04(11) 3_556 3_556
Br2 Cu2 Cu1 60.62(2) 3_556 3_556
Br1 Cu2 Cu1 132.32(3) . 3_556
Cu1 Cu2 Cu1 78.54(2) . 3_556
Cu1 Br1 Cu2 64.84(2) . .
Cu2 Br2 Cu1 63.95(2) 3_556 3_556
Cu2 Br2 Cu1 65.77(2) 3_556 .
Cu1 Br2 Cu1 81.88(2) 3_556 .
C7 P1 C1 103.5(2) . .
C7 P1 C13 103.8(2) . .
C1 P1 C13 104.26(19) . .
C7 P1 Cu1 112.72(14) . .
C1 P1 Cu1 114.49(15) . .
C13 P1 Cu1 116.63(14) . .
C17 N1 C13 118.0(4) . .
C17 N1 Cu2 118.3(3) . 3_556
C13 N1 Cu2 123.4(3) . 3_556
C6 C1 C2 119.1(4) . .
C6 C1 P1 123.1(3) . .
C2 C1 P1 117.7(3) . .
C3 C2 C1 120.1(5) . .
C3 C2 H2 120.0 . .
C1 C2 H2 120.0 . .
C2 C3 C4 120.4(5) . .
C2 C3 H3 119.8 . .
C4 C3 H3 119.8 . .
C5 C4 C3 119.7(4) . .
C5 C4 H4 120.1 . .
C3 C4 H4 120.1 . .
C4 C5 C6 120.7(5) . .
C4 C5 H5 119.6 . .
C6 C5 H5 119.6 . .
C5 C6 C1 119.9(4) . .
C5 C6 H6 120.0 . .
C1 C6 H6 120.0 . .
C8 C7 C12 119.2(4) . .
C8 C7 P1 116.1(3) . .
C12 C7 P1 124.8(3) . .
C9 C8 C7 120.0(4) . .
C9 C8 H8 120.0 . .
C7 C8 H8 120.0 . .
C10 C9 C8 120.5(5) . .
C10 C9 H9 119.7 . .
C8 C9 H9 119.7 . .
C9 C10 C11 119.7(5) . .
C9 C10 H10 120.2 . .
C11 C10 H10 120.2 . .
C12 C11 C10 120.7(4) . .
C12 C11 H11 119.6 . .
C10 C11 H11 119.6 . .
C11 C12 C7 119.9(4) . .
C11 C12 H12 120.0 . .
C7 C12 H12 120.0 . .
N1 C13 C14 121.3(4) . .
N1 C13 P1 114.9(3) . .
C14 C13 P1 123.8(3) . .
C15 C14 C13 119.8(4) . .
C15 C14 H14 120.1 . .
C13 C14 H14 120.1 . .
C16 C15 C14 118.9(5) . .
C16 C15 H15 120.6 . .
C14 C15 H15 120.6 . .
C15 C16 C17 119.1(5) . .
C15 C16 H16 120.4 . .
C17 C16 H16 120.4 . .
N1 C17 C16 122.9(5) . .
N1 C17 H17 118.5 . .
C16 C17 H17 118.5 . .

loop_
_geom_bond_atom_site_label_1
_geom_bond_atom_site_label_2
_geom_bond_distance
_geom_bond_site_symmetry_2
Cu1 P1 2.1928(12) .
Cu1 Br1 2.4362(7) .
Cu1 Br2 2.5804(7) 3_556
Cu1 Br2 2.5962(7) .
Cu1 Cu2 2.6411(8) .
Cu1 Cu2 2.7168(8) 3_556
Cu2 N1 1.964(4) 3_556
Cu2 Br2 2.3984(7) 3_556
Cu2 Br1 2.4896(8) .
Cu2 Cu1 2.7168(8) 3_556
Br2 Cu2 2.3983(7) 3_556
Br2 Cu1 2.5804(7) 3_556
P1 C7 1.813(4) .
P1 C1 1.821(4) .
P1 C13 1.835(4) .
N1 C17 1.336(6) .
N1 C13 1.360(6) .
N1 Cu2 1.964(4) 3_556
C1 C6 1.395(6) .
C1 C2 1.399(6) .
C2 C3 1.383(7) .
C2 H2 0.9500 .
C3 C4 1.387(8) .
C3 H3 0.9500 .
C4 C5 1.374(7) .
C4 H4 0.9500 .
C5 C6 1.389(6) .
C5 H5 0.9500 .
C6 H6 0.9500 .
C7 C8 1.398(6) .
C7 C12 1.399(6) .
C8 C9 1.387(7) .
C8 H8 0.9500 .
C9 C10 1.378(7) .
C9 H9 0.9500 .
C10 C11 1.386(7) .
C10 H10 0.9500 .
C11 C12 1.378(7) .
C11 H11 0.9500 .
C12 H12 0.9500 .
C13 C14 1.384(6) .
C14 C15 1.381(7) .
C14 H14 0.9500 .
C15 C16 1.365(7) .
C15 H15 0.9500 .
C16 C17 1.386(7) .
C16 H16 0.9500 .
C17 H17 0.9500 .

loop_
_geom_torsion_atom_site_label_1
_geom_torsion_atom_site_label_2
_geom_torsion_atom_site_label_3
_geom_torsion_atom_site_label_4
_geom_torsion
_geom_torsion_site_symmetry_1
C7 P1 C1 C6 30.3(4) .
C13 P1 C1 C6 -78.0(4) .
Cu1 P1 C1 C6 153.4(3) .
C7 P1 C1 C2 -148.1(3) .
C13 P1 C1 C2 103.6(4) .
Cu1 P1 C1 C2 -25.0(4) .
C6 C1 C2 C3 0.1(7) .
P1 C1 C2 C3 178.6(4) .
C1 C2 C3 C4 0.5(7) .
C2 C3 C4 C5 -0.8(7) .
C3 C4 C5 C6 0.6(7) .
C4 C5 C6 C1 -0.1(7) .
C2 C1 C6 C5 -0.3(6) .
P1 C1 C6 C5 -178.7(3) .
C1 P1 C7 C8 87.6(4) .
C13 P1 C7 C8 -163.7(3) .
Cu1 P1 C7 C8 -36.6(4) .
C1 P1 C7 C12 -91.2(4) .
C13 P1 C7 C12 17.5(4) .
Cu1 P1 C7 C12 144.6(3) .
C12 C7 C8 C9 1.9(7) .
P1 C7 C8 C9 -176.9(4) .
C7 C8 C9 C10 -1.6(7) .
C8 C9 C10 C11 -0.2(8) .
C9 C10 C11 C12 1.8(8) .
C10 C11 C12 C7 -1.4(7) .
C8 C7 C12 C11 -0.5(7) .
P1 C7 C12 C11 178.3(4) .
C17 N1 C13 C14 1.4(7) .
Cu2 N1 C13 C14 -172.3(4) 3_556
C17 N1 C13 P1 -177.9(4) .
Cu2 N1 C13 P1 8.5(5) 3_556
C7 P1 C13 N1 97.8(4) .
C1 P1 C13 N1 -154.1(3) .
Cu1 P1 C13 N1 -26.8(4) .
C7 P1 C13 C14 -81.4(4) .
C1 P1 C13 C14 26.7(5) .
Cu1 P1 C13 C14 154.0(4) .
N1 C13 C14 C15 -1.6(7) .
P1 C13 C14 C15 177.6(4) .
C13 C14 C15 C16 0.4(8) .
C14 C15 C16 C17 0.8(9) .
C13 N1 C17 C16 -0.1(8) .
Cu2 N1 C17 C16 173.9(5) 3_556
C15 C16 C17 N1 -1.1(10) .
